data_4301142
loop_
_publ_author_name
'Carolynne Ricardo'
'Lauren M. Matosziuk'
'Jeffrey D. Evanseck'
'Tomislav Pintauer'

_publ_section_title
;
Strong Coordination of Tetraphenylborate Anion to Copper(I) Bipyridine and
Phenanthroline-Based Complexes and Its Effect on Catalytic Activity in the
Cyclopropanation of Styrene
;
_journal_name_full 'Inorganic Chemistry'
_journal_page_first 16
_journal_page_last 18
_journal_paper_doi 10.1021/ic801783r
_journal_volume 48
_journal_year 2009
_chemical_formula_sum 'C16 H15 Cu F6 N3 P'
_chemical_formula_weight 457.82
_chemical_name_systematic
; 
 ? 
;
_space_group_IT_number 14
_symmetry_cell_setting monoclinic
_symmetry_space_group_name_Hall '-P 2yn'
_symmetry_space_group_name_H-M 'P 1 21/n 1'
_atom_sites_solution_hydrogens geom
_atom_sites_solution_primary direct
_atom_sites_solution_secondary difmap
_audit_creation_method SHELXL-97
_cell_angle_alpha 90.00
_cell_angle_beta 93.934(2)
_cell_angle_gamma 90.00
_cell_formula_units_Z 4
_cell_length_a 7.6259(8)
_cell_length_b 12.4236(13)
_cell_length_c 19.637(2)
_cell_measurement_reflns_used 2372
_cell_measurement_temperature 273(2)
_cell_measurement_theta_max 41.806
_cell_measurement_theta_min 5.272
_cell_volume 1856.0(3)
_computing_cell_refinement 'SAINT (Bruker, 1998)'
_computing_data_collection 'SMART (Bruker, 1998)'
_computing_data_reduction SAINT
_computing_molecular_graphics 'SHELXTL (Shedrick, 2000)'
_computing_publication_material SHELXTL
_computing_structure_refinement 'SHELXL-97 (Sheldrick, 1997)'
_computing_structure_solution 'SHELXS-97 (Sheldrick, 1997)'
_diffrn_ambient_temperature 273(2)
_diffrn_measured_fraction_theta_full 1.000
_diffrn_measured_fraction_theta_max 1.000
_diffrn_measurement_device_type 'Bruker Smart ApexII'
_diffrn_measurement_method '\f and \w Scans'
_diffrn_radiation_monochromator graphite
_diffrn_radiation_source 'fine-focus sealed tube'
_diffrn_radiation_type MoK\a
_diffrn_radiation_wavelength 0.71073
_diffrn_reflns_av_R_equivalents 0.1295
_diffrn_reflns_av_sigmaI/netI 0.1077
_diffrn_reflns_limit_h_max 8
_diffrn_reflns_limit_h_min -8
_diffrn_reflns_limit_k_max 13
_diffrn_reflns_limit_k_min -13
_diffrn_reflns_limit_l_max 21
_diffrn_reflns_limit_l_min -21
_diffrn_reflns_number 12566
_diffrn_reflns_theta_full 23.33
_diffrn_reflns_theta_max 23.33
_diffrn_reflns_theta_min 1.94
_diffrn_standards_interval_count 0
_diffrn_standards_interval_time 0
_diffrn_standards_number 2690
_exptl_absorpt_coefficient_mu 1.326
_exptl_absorpt_correction_T_max 0.9283
_exptl_absorpt_correction_T_min 0.8465
_exptl_absorpt_correction_type multi-scan
_exptl_absorpt_process_details 'SADABS (Sheldrick, 2002)'
_exptl_crystal_colour yellow
_exptl_crystal_density_diffrn 1.638
_exptl_crystal_density_method 'not measured'
_exptl_crystal_description rhomboid
_exptl_crystal_F_000 920
_exptl_crystal_size_max 0.13
_exptl_crystal_size_mid 0.11
_exptl_crystal_size_min 0.06
_refine_diff_density_max 0.453
_refine_diff_density_min -0.248
_refine_diff_density_rms 0.065
_refine_ls_extinction_method none
_refine_ls_goodness_of_fit_ref 0.790
_refine_ls_hydrogen_treatment constr
_refine_ls_matrix_type full
_refine_ls_number_parameters 247
_refine_ls_number_reflns 2690
_refine_ls_number_restraints 0
_refine_ls_restrained_S_all 0.790
_refine_ls_R_factor_all 0.1239
_refine_ls_R_factor_gt 0.0539
_refine_ls_shift/su_max 0.530
_refine_ls_shift/su_mean 0.015
_refine_ls_structure_factor_coef Fsqd
_refine_ls_weighting_details 'calc w=1/[\s^2^(Fo^2^)+(0.1000P)^2^+0.0000P] where P=(Fo^2^+2Fc^2^)/3'
_refine_ls_weighting_scheme calc
_refine_ls_wR_factor_gt 0.1382
_refine_ls_wR_factor_ref 0.1674
_reflns_number_gt 1240
_reflns_number_total 2690
_reflns_threshold_expression >2sigma(I)
_cod_data_source_file ic801783r_si_002_5.cif
_cod_data_source_block '[Cu(2,9-Me2phen)(CH3CN)][PF6]'
_cod_original_cell_volume 1856.1(3)
_cod_original_sg_symbol_H-M 'P 21/n'
_cod_database_code 4301142

loop_
_symmetry_equiv_pos_as_xyz
'x, y, z'
'-x+1/2, y+1/2, -z+1/2'
'-x, -y, -z'
'x-1/2, -y-1/2, z-1/2'

loop_
_atom_site_label
_atom_site_type_symbol
_atom_site_fract_x
_atom_site_fract_y
_atom_site_fract_z
_atom_site_U_iso_or_equiv
_atom_site_adp_type
_atom_site_occupancy
_atom_site_symmetry_multiplicity
_atom_site_calc_flag
_atom_site_refinement_flags
_atom_site_disorder_assembly
_atom_site_disorder_group
Cu1 Cu 0.70657(12) 0.17692(6) 0.94759(5) 0.0825(5) Uani 1 1 d . . .
P1 P 0.3510(3) 0.98854(17) 0.65876(11) 0.0762(6) Uani 1 1 d . . .
N1 N 0.8009(7) 0.0597(4) 0.8875(3) 0.0652(15) Uani 1 1 d . . .
C13 C 0.5871(10) 0.1622(6) 1.1065(4) 0.094(3) Uani 1 1 d . . .
H13A H 0.6818 0.1987 1.1316 0.140 Uiso 1 1 calc R . .
H13B H 0.4939 0.1489 1.1358 0.140 Uiso 1 1 calc R . .
H13C H 0.5440 0.2062 1.0687 0.140 Uiso 1 1 calc R . .
N2 N 0.7033(6) 0.0575(4) 1.0166(3) 0.0610(15) Uani 1 1 d . . .
C9 C 0.6516(9) 0.0580(6) 1.0804(4) 0.072(2) Uani 1 1 d . . .
C5 C 0.7937(8) -0.1284(6) 1.0309(4) 0.0677(19) Uani 1 1 d . . .
C7 C 0.7336(11) -0.1264(7) 1.0961(5) 0.088(2) Uani 1 1 d . . .
H7 H 0.7400 -0.1880 1.1231 0.105 Uiso 1 1 calc R . .
F1 F 0.5007(10) 1.0634(6) 0.6808(4) 0.222(4) Uani 1 1 d . . .
F2 F 0.4774(9) 0.9078(6) 0.6311(4) 0.209(3) Uani 1 1 d . . .
F6 F 0.2019(8) 0.9166(5) 0.6304(5) 0.205(3) Uani 1 1 d . . .
F4 F 0.2204(11) 1.0628(6) 0.6900(5) 0.229(4) Uani 1 1 d . . .
F5 F 0.3635(16) 0.9275(7) 0.7243(4) 0.275(5) Uani 1 1 d . . .
F3 F 0.3366(14) 1.0515(6) 0.5947(4) 0.250(5) Uani 1 1 d . . .
C4 C 0.8752(11) -0.2200(6) 1.0014(6) 0.092(3) Uani 1 1 d . . .
H4 H 0.8923 -0.2824 1.0272 0.110 Uiso 1 1 calc R . .
C1 C 0.8269(8) -0.0321(5) 0.9237(4) 0.0605(18) Uani 1 1 d . . .
C6 C 0.7729(8) -0.0339(5) 0.9924(4) 0.0588(18) Uani 1 1 d . . .
C2 C 0.8992(9) -0.1249(6) 0.8961(5) 0.072(2) Uani 1 1 d . . .
C3 C 0.9270(10) -0.2172(7) 0.9376(6) 0.094(3) Uani 1 1 d . . .
H3 H 0.9821 -0.2771 0.9203 0.113 Uiso 1 1 calc R . .
C8 C 0.6660(10) -0.0348(8) 1.1200(4) 0.090(2) Uani 1 1 d . . .
H8 H 0.6280 -0.0336 1.1640 0.107 Uiso 1 1 calc R . .
C11 C 0.9148(11) -0.0265(9) 0.7939(5) 0.100(3) Uani 1 1 d . . .
H11 H 0.9422 -0.0234 0.7485 0.120 Uiso 1 1 calc R . .
C12 C 0.8448(10) 0.0648(7) 0.8230(5) 0.082(2) Uani 1 1 d . . .
C10 C 0.9449(10) -0.1202(8) 0.8287(5) 0.095(3) Uani 1 1 d . . .
H10 H 0.9943 -0.1793 0.8081 0.114 Uiso 1 1 calc R . .
C14 C 0.8154(14) 0.1660(7) 0.7851(4) 0.122(3) Uani 1 1 d . . .
H14A H 0.7553 0.1512 0.7416 0.184 Uiso 1 1 calc R . .
H14B H 0.9264 0.1994 0.7785 0.184 Uiso 1 1 calc R . .
H14C H 0.7452 0.2135 0.8106 0.184 Uiso 1 1 calc R . .
N3 N 0.6713(8) 0.3243(5) 0.9413(3) 0.0807(18) Uani 1 1 d . . .
C15 C 0.6686(9) 0.4140(7) 0.9376(4) 0.074(2) Uani 1 1 d . . .
C16 C 0.6669(10) 0.5302(5) 0.9335(4) 0.089(2) Uani 1 1 d . . .
H16A H 0.7199 0.5598 0.9751 0.134 Uiso 1 1 calc R . .
H16B H 0.5478 0.5550 0.9267 0.134 Uiso 1 1 calc R . .
H16C H 0.7320 0.5528 0.8958 0.134 Uiso 1 1 calc R . .

loop_
_atom_site_aniso_label
_atom_site_aniso_U_11
_atom_site_aniso_U_22
_atom_site_aniso_U_33
_atom_site_aniso_U_23
_atom_site_aniso_U_13
_atom_site_aniso_U_12
Cu1 0.0813(7) 0.0495(6) 0.1148(9) 0.0040(5) -0.0075(5) 0.0006(5)
P1 0.0794(14) 0.0807(14) 0.0699(15) -0.0038(12) 0.0157(11) -0.0069(12)
N1 0.059(3) 0.056(4) 0.079(5) 0.000(3) -0.005(3) -0.009(3)
C13 0.078(5) 0.108(7) 0.095(6) -0.029(5) 0.005(4) -0.003(5)
N2 0.052(3) 0.054(4) 0.076(4) -0.009(3) -0.006(3) -0.008(3)
C9 0.061(5) 0.078(6) 0.073(6) -0.013(5) -0.009(4) -0.013(4)
C5 0.057(4) 0.062(5) 0.082(6) 0.007(4) -0.010(4) -0.011(4)
C7 0.091(6) 0.076(6) 0.092(7) 0.018(5) -0.023(5) -0.020(5)
F1 0.170(6) 0.219(8) 0.269(9) -0.080(7) -0.044(6) -0.076(6)
F2 0.155(6) 0.210(7) 0.269(9) -0.091(7) 0.069(6) 0.032(5)
F6 0.126(5) 0.146(5) 0.338(11) -0.039(6) -0.024(6) -0.047(4)
F4 0.216(8) 0.168(6) 0.319(11) -0.023(6) 0.133(7) 0.063(5)
F5 0.485(16) 0.218(8) 0.126(6) 0.079(6) 0.061(8) 0.082(9)
F3 0.378(12) 0.230(8) 0.132(6) 0.091(6) -0.047(7) -0.110(8)
C4 0.075(6) 0.039(4) 0.157(9) 0.007(5) -0.019(6) -0.009(4)
C1 0.046(4) 0.056(5) 0.078(6) -0.005(4) -0.004(4) -0.012(3)
C6 0.045(4) 0.044(4) 0.084(6) -0.005(4) -0.015(4) -0.005(3)
C2 0.051(4) 0.058(5) 0.106(7) -0.022(5) -0.001(4) -0.009(4)
C3 0.063(5) 0.067(6) 0.153(9) -0.022(6) 0.002(6) 0.006(4)
C8 0.089(6) 0.106(7) 0.071(6) 0.009(6) -0.012(4) -0.026(6)
C11 0.086(6) 0.129(8) 0.085(7) -0.030(7) 0.013(5) -0.019(6)
C12 0.076(5) 0.098(7) 0.072(6) -0.007(6) 0.000(4) -0.023(5)
C10 0.074(6) 0.097(7) 0.115(9) -0.038(6) 0.015(6) -0.010(5)
C14 0.158(9) 0.123(8) 0.085(7) 0.030(6) -0.001(6) -0.031(6)
N3 0.083(4) 0.058(4) 0.101(5) 0.009(4) 0.012(4) 0.004(4)
C15 0.066(5) 0.063(5) 0.094(6) 0.004(5) 0.014(4) 0.001(4)
C16 0.098(6) 0.053(4) 0.118(7) 0.001(4) 0.018(5) -0.004(4)

loop_
_atom_type_symbol
_atom_type_description
_atom_type_scat_dispersion_real
_atom_type_scat_dispersion_imag
_atom_type_scat_source
C C 0.0033 0.0016 'International Tables Vol C Tables 4.2.6.8 and 6.1.1.4'
H H 0.0000 0.0000 'International Tables Vol C Tables 4.2.6.8 and 6.1.1.4'
N N 0.0061 0.0033 'International Tables Vol C Tables 4.2.6.8 and 6.1.1.4'
F F 0.0171 0.0103 'International Tables Vol C Tables 4.2.6.8 and 6.1.1.4'
P P 0.1023 0.0942 'International Tables Vol C Tables 4.2.6.8 and 6.1.1.4'
Cu Cu 0.3201 1.2651 'International Tables Vol C Tables 4.2.6.8 and 6.1.1.4'

loop_
_geom_angle_atom_site_label_1
_geom_angle_atom_site_label_2
_geom_angle_atom_site_label_3
_geom_angle
_geom_angle_site_symmetry_1
_geom_angle_site_symmetry_3
_geom_angle_publ_flag
N3 Cu1 N2 139.9(3) . . ?
N3 Cu1 N1 136.3(3) . . ?
N2 Cu1 N1 83.3(2) . . ?
F3 P1 F5 178.5(6) . . ?
F3 P1 F1 85.9(5) . . ?
F5 P1 F1 93.6(6) . . ?
F3 P1 F2 93.2(5) . . ?
F5 P1 F2 88.2(5) . . ?
F1 P1 F2 91.3(4) . . ?
F3 P1 F4 90.6(6) . . ?
F5 P1 F4 88.0(5) . . ?
F1 P1 F4 90.8(5) . . ?
F2 P1 F4 175.8(5) . . ?
F3 P1 F6 89.4(5) . . ?
F5 P1 F6 91.1(6) . . ?
F1 P1 F6 175.1(5) . . ?
F2 P1 F6 87.6(4) . . ?
F4 P1 F6 90.6(4) . . ?
C12 N1 C1 120.2(7) . . ?
C12 N1 Cu1 129.6(6) . . ?
C1 N1 Cu1 110.1(5) . . ?
C9 N2 C6 118.7(6) . . ?
C9 N2 Cu1 130.2(5) . . ?
C6 N2 Cu1 111.1(5) . . ?
N2 C9 C8 120.2(7) . . ?
N2 C9 C13 116.9(7) . . ?
C8 C9 C13 122.9(8) . . ?
C7 C5 C6 116.8(8) . . ?
C7 C5 C4 124.4(9) . . ?
C6 C5 C4 118.8(8) . . ?
C8 C7 C5 119.6(8) . . ?
C3 C4 C5 121.4(8) . . ?
N1 C1 C2 122.5(7) . . ?
N1 C1 C6 117.8(6) . . ?
C2 C1 C6 119.7(7) . . ?
N2 C6 C5 123.2(7) . . ?
N2 C6 C1 117.4(6) . . ?
C5 C6 C1 119.4(7) . . ?
C10 C2 C1 117.6(8) . . ?
C10 C2 C3 123.0(9) . . ?
C1 C2 C3 119.4(8) . . ?
C4 C3 C2 121.1(8) . . ?
C7 C8 C9 121.5(8) . . ?
C10 C11 C12 123.2(9) . . ?
N1 C12 C11 118.5(8) . . ?
N1 C12 C14 118.8(8) . . ?
C11 C12 C14 122.6(9) . . ?
C11 C10 C2 117.9(9) . . ?
C15 N3 Cu1 172.7(7) . . ?
N3 C15 C16 179.3(9) . . ?

loop_
_geom_bond_atom_site_label_1
_geom_bond_atom_site_label_2
_geom_bond_distance
_geom_bond_site_symmetry_2
_geom_bond_publ_flag
Cu1 N3 1.854(6) . ?
Cu1 N2 2.011(6) . ?
Cu1 N1 2.037(6) . ?
P1 F3 1.478(6) . ?
P1 F5 1.491(7) . ?
P1 F1 1.512(6) . ?
P1 F2 1.517(6) . ?
P1 F4 1.518(6) . ?
P1 F6 1.521(6) . ?
N1 C12 1.334(9) . ?
N1 C1 1.351(8) . ?
C13 C9 1.488(9) . ?
N2 C9 1.338(8) . ?
N2 C6 1.353(8) . ?
C9 C8 1.392(10) . ?
C5 C7 1.389(10) . ?
C5 C6 1.400(9) . ?
C5 C4 1.437(10) . ?
C7 C8 1.347(10) . ?
C4 C3 1.340(11) . ?
C1 C2 1.403(9) . ?
C1 C6 1.438(9) . ?
C2 C10 1.392(10) . ?
C2 C3 1.415(11) . ?
C11 C10 1.362(11) . ?
C11 C12 1.393(11) . ?
C12 C14 1.470(10) . ?
N3 C15 1.117(8) . ?
C15 C16 1.445(9) . ?
